data_4113976
loop_
_publ_author_name
'Vladimir K. Dioumaev'
'Bok R. Yoo'
'Leo J. Procopio'
'Patrick J. Carroll'
'Donald H. Berry'

_publ_section_title
;
 Structure and Reactivity of Bis(silyl) Dihydride Complexes
 (PMe3)3Ru(SiR3)2(H)2: Model Compounds and Real Intermediates in a
 Dehydrogenative C-Si Bond Forming Reaction
;
_journal_name_full 'Journal of the American Chemical Society'
_journal_page_first 8936
_journal_page_last 8948
_journal_paper_doi 10.1021/ja035916v
_journal_volume 125
_journal_year 2003
_chemical_formula_sum 'C15 H47 P3 Ru Si2'
_chemical_formula_weight 477.69
_space_group_IT_number 14
_symmetry_cell_setting monoclinic
_symmetry_Int_Tables_number 14
_symmetry_space_group_name_Hall '-P 2yn'
_symmetry_space_group_name_H-M 'P 1 21/n 1'
_atom_sites_solution_hydrogens geom
_atom_sites_solution_primary direct
_atom_sites_solution_secondary difmap
_audit_creation_method SHELXL
_cell_angle_alpha 90.00
_cell_angle_beta 93.059(1)
_cell_angle_gamma 90.00
_cell_formula_units_Z 4
_cell_length_a 14.1488(1)
_cell_length_b 18.5561(3)
_cell_length_c 9.9845(1)
_cell_measurement_temperature 200(2)
_cell_volume 2617.66(5)
_computing_structure_refinement 'SHELXL-93 (Sheldrick, 1993)'
_computing_structure_solution 'SIR92 (Altomare, 1993)'
_diffrn_ambient_temperature 200(2)
_diffrn_measurement_device 'image plate area detector'
_diffrn_measurement_device_type 'Rigaku R-AXIS IIc'
_diffrn_measurement_method 'phi oscillations'
_diffrn_radiation_monochromator graphite
_diffrn_radiation_source 'rotating anode'
_diffrn_radiation_type MoK\a
_diffrn_radiation_wavelength 0.71069
_diffrn_reflns_av_R_equivalents 0.0297
_diffrn_reflns_av_sigmaI/netI 0.0193
_diffrn_reflns_limit_h_max 18
_diffrn_reflns_limit_h_min -18
_diffrn_reflns_limit_k_max 24
_diffrn_reflns_limit_k_min -24
_diffrn_reflns_limit_l_max 12
_diffrn_reflns_limit_l_min -12
_diffrn_reflns_number 27198
_diffrn_reflns_theta_max 27.48
_diffrn_reflns_theta_min 2.56
_exptl_absorpt_coefficient_mu 0.870
_exptl_absorpt_correction_type none
_exptl_crystal_density_diffrn 1.212
_exptl_crystal_F_000 1016
_exptl_crystal_size_max 0.32
_exptl_crystal_size_mid 0.30
_exptl_crystal_size_min 0.20
_refine_diff_density_max 0.783
_refine_diff_density_min -0.649
_refine_diff_density_rms 0.094
_refine_ls_extinction_coef 0.0191(10)
_refine_ls_extinction_expression Fc^*^=kFc[1+0.001xFc^2^\l^3^/sin(2\q)]^-1/4^
_refine_ls_extinction_method SHELXL
_refine_ls_goodness_of_fit_all 1.127
_refine_ls_goodness_of_fit_obs 1.134
_refine_ls_matrix_type full
_refine_ls_number_parameters 379
_refine_ls_number_reflns 5960
_refine_ls_number_restraints 0
_refine_ls_restrained_S_all 1.127
_refine_ls_restrained_S_obs 1.134
_refine_ls_R_factor_all 0.0456
_refine_ls_R_factor_obs 0.0426
_refine_ls_shift/esd_max 0.015
_refine_ls_shift/esd_mean 0.001
_refine_ls_structure_factor_coef Fsqd
_refine_ls_weighting_details 'w=1/[\s^2^(Fo^2^)+(0.0678P)^2^+1.5991P] where P=(Fo^2^+2Fc^2^)/3'
_refine_ls_weighting_scheme calc
_refine_ls_wR_factor_all 0.1127
_refine_ls_wR_factor_obs 0.1103
_reflns_number_observed 5656
_reflns_number_total 5960
_reflns_observed_criterion >2sigma(I)
_cod_data_source_file ja035916vsi20030501_113322.cif
_cod_data_source_block shelxl
_cod_depositor_comments
;
The following automatic conversions were performed:

'_refine_ls_weighting_scheme' value 'calc
w=1/[\s^2^(Fo^2^)+(0.0678P)^2^+1.5991P] where P=(Fo^2^+2Fc^2^)/3' was
changed to 'calc'. New tag '_refine_ls_weighting_details' was
created. The value of the new tag was set to
'w=1/[\s^2^(Fo^2^)+(0.0678P)^2^+1.5991P] where P=(Fo^2^+2Fc^2^)/3'.

Automatic conversion script
Id: cif_fix_values 3143 2015-03-26 13:38:13Z robertas 
;
_cod_original_sg_symbol_H-M 'P 21/n '
_cod_database_code 4113976

loop_
_symmetry_equiv_pos_as_xyz
'x, y, z'
'-x+1/2, y+1/2, -z+1/2'
'-x, -y, -z'
'x-1/2, -y-1/2, z-1/2'

loop_
_atom_site_aniso_label
_atom_site_aniso_U_11
_atom_site_aniso_U_22
_atom_site_aniso_U_33
_atom_site_aniso_U_23
_atom_site_aniso_U_13
_atom_site_aniso_U_12
Ru 0.03027(14) 0.03001(14) 0.03086(14) 0.00294(7) 0.00201(9) -0.00047(7)
P1 0.0318(3) 0.0401(4) 0.0389(4) -0.0017(3) 0.0043(3) -0.0007(3)
P2 0.0431(4) 0.0320(4) 0.0413(4) 0.0055(3) 0.0014(3) 0.0009(3)
P3 0.0333(4) 0.0391(4) 0.0430(4) 0.0020(3) -0.0025(3) -0.0030(3)
Si1 0.0357(4) 0.0348(4) 0.0322(4) 0.0026(3) 0.0043(3) -0.0003(3)
Si2 0.0439(4) 0.0383(4) 0.0463(4) 0.0028(3) -0.0027(3) 0.0039(3)
C1 0.060(2) 0.046(2) 0.080(3) -0.008(2) 0.015(2) 0.006(2)
C2 0.037(2) 0.083(3) 0.069(3) -0.007(2) 0.004(2) -0.007(2)
C3 0.059(2) 0.075(3) 0.046(2) 0.003(2) 0.018(2) 0.002(2)
C4 0.062(2) 0.037(2) 0.066(2) 0.001(2) 0.002(2) -0.009(2)
C5 0.076(3) 0.048(2) 0.057(2) 0.019(2) -0.010(2) -0.001(2)
C6 0.074(3) 0.042(2) 0.074(3) 0.003(2) 0.013(2) 0.014(2)
C7 0.058(2) 0.074(3) 0.046(2) -0.007(2) -0.009(2) -0.006(2)
C8 0.037(2) 0.077(3) 0.080(3) -0.007(2) -0.003(2) 0.000(2)
C9 0.063(2) 0.047(2) 0.084(3) 0.008(2) -0.022(2) -0.017(2)
C10 0.051(2) 0.049(2) 0.041(2) -0.0042(13) 0.0094(13) 0.0014(15)
C11 0.044(2) 0.050(2) 0.048(2) 0.0074(14) 0.0119(13) -0.0027(14)
C12 0.046(2) 0.041(2) 0.042(2) 0.0054(13) -0.0050(13) -0.0016(13)
C13 0.064(2) 0.046(2) 0.053(2) -0.002(2) 0.001(2) 0.000(2)
C14 0.095(4) 0.060(2) 0.051(2) 0.017(2) -0.005(2) -0.011(2)
C15 0.054(2) 0.063(3) 0.134(5) -0.010(3) -0.009(3) 0.014(2)

loop_
_atom_site_label
_atom_site_type_symbol
_atom_site_fract_x
_atom_site_fract_y
_atom_site_fract_z
_atom_site_U_iso_or_equiv
_atom_site_thermal_displace_type
_atom_site_occupancy
_atom_site_calc_flag
Ru Ru 0.679962(14) 0.705828(11) 0.37385(2) 0.03037(11) Uani 1 d
P1 P 0.81194(5) 0.67685(4) 0.25615(7) 0.0368(2) Uani 1 d
P2 P 0.66601(6) 0.82491(4) 0.30667(8) 0.0388(2) Uani 1 d
P3 P 0.56405(5) 0.65399(4) 0.23129(8) 0.0386(2) Uani 1 d
Si1 Si 0.67630(5) 0.67788(4) 0.60589(7) 0.0341(2) Uani 1 d
Si2 Si 0.78235(6) 0.52318(5) 0.68739(9) 0.0430(2) Uani 1 d
C1 C 0.8301(3) 0.5814(2) 0.2181(5) 0.0617(10) Uani 1 d
C2 C 0.9255(3) 0.6972(3) 0.3430(5) 0.0629(10) Uani 1 d
C3 C 0.8311(3) 0.7163(3) 0.0909(4) 0.0595(9) Uani 1 d
C4 C 0.7737(3) 0.8799(2) 0.3202(5) 0.0550(8) Uani 1 d
C5 C 0.6204(4) 0.8497(2) 0.1373(4) 0.0607(10) Uani 1 d
C6 C 0.5880(4) 0.8794(2) 0.4061(5) 0.0629(10) Uani 1 d
C7 C 0.5731(3) 0.6535(3) 0.0493(4) 0.0596(9) Uani 1 d
C8 C 0.4441(3) 0.6894(3) 0.2409(5) 0.0646(10) Uani 1 d
C9 C 0.5433(3) 0.5579(2) 0.2577(5) 0.0657(11) Uani 1 d
C10 C 0.6765(3) 0.7597(2) 0.7203(3) 0.0468(7) Uani 1 d
C11 C 0.5660(2) 0.6281(2) 0.6562(4) 0.0469(7) Uani 1 d
C12 C 0.7820(2) 0.6238(2) 0.6785(3) 0.0431(7) Uani 1 d
C13 C 0.7115(3) 0.4756(2) 0.5510(4) 0.0545(8) Uani 1 d
C14 C 0.7340(4) 0.4942(3) 0.8503(4) 0.0688(12) Uani 1 d
C15 C 0.9067(4) 0.4886(3) 0.6850(8) 0.084(2) Uani 1 d
H1A H 0.8941(36) 0.5763(28) 0.1701(51) 0.086(15) Uiso 1 d
H1B H 0.7732(37) 0.5639(27) 0.1623(50) 0.083(15) Uiso 1 d
H1C H 0.8299(33) 0.5572(26) 0.2980(50) 0.072(14) Uiso 1 d
H1 H 0.5928(29) 0.7244(21) 0.4632(39) 0.055(10) Uiso 1 d
H2A H 0.9300(35) 0.6713(28) 0.4279(55) 0.080(15) Uiso 1 d
H2B H 0.9297(32) 0.7424(27) 0.3634(46) 0.065(13) Uiso 1 d
H2C H 0.9762(38) 0.6821(27) 0.2862(51) 0.081(14) Uiso 1 d
H2 H 0.7559(25) 0.7408(20) 0.4800(35) 0.046(9) Uiso 1 d
H3A H 0.8859(41) 0.6996(25) 0.0647(53) 0.076(15) Uiso 1 d
H3B H 0.8293(33) 0.7669(32) 0.0983(49) 0.077(14) Uiso 1 d
H3C H 0.7866(34) 0.6994(22) 0.0252(49) 0.062(13) Uiso 1 d
H3 H 0.6887(29) 0.6256(24) 0.4265(46) 0.071(13) Uiso 1 d
H4A H 0.7626(32) 0.9313(28) 0.2970(47) 0.074(13) Uiso 1 d
H4B H 0.8187(33) 0.8629(25) 0.2601(47) 0.070(13) Uiso 1 d
H4C H 0.8013(32) 0.8741(25) 0.4093(50) 0.073(14) Uiso 1 d
H5A H 0.6151(28) 0.9019(24) 0.1281(41) 0.059(11) Uiso 1 d
H5B H 0.5538(40) 0.8294(31) 0.1249(53) 0.093(17) Uiso 1 d
H5C H 0.6616(32) 0.8279(26) 0.0778(47) 0.065(13) Uiso 1 d
H6A H 0.6033(33) 0.8696(25) 0.5018(51) 0.073(14) Uiso 1 d
H6B H 0.5273(42) 0.8595(32) 0.3889(58) 0.097(19) Uiso 1 d
H6C H 0.5885(41) 0.9262(36) 0.3758(60) 0.106(19) Uiso 1 d
H7A H 0.5196(34) 0.6324(25) -0.0003(48) 0.074(13) Uiso 1 d
H7B H 0.6252(34) 0.6314(24) 0.0278(44) 0.063(13) Uiso 1 d
H7C H 0.5803(37) 0.7031(27) 0.0176(53) 0.077(15) Uiso 1 d
H8A H 0.4281(35) 0.6827(27) 0.3320(54) 0.073(14) Uiso 1 d
H8B H 0.4019(37) 0.6599(30) 0.1841(54) 0.090(16) Uiso 1 d
H8C H 0.4462(36) 0.7400(31) 0.2169(50) 0.082(15) Uiso 1 d
H9A H 0.5285(37) 0.5524(29) 0.3497(57) 0.087(17) Uiso 1 d
H9B H 0.6000(40) 0.5292(30) 0.2646(55) 0.092(17) Uiso 1 d
H9C H 0.4856(33) 0.5468(25) 0.1974(45) 0.071(13) Uiso 1 d
H10A H 0.6653(30) 0.7459(25) 0.8174(48) 0.069(12) Uiso 1 d
H10B H 0.6240(34) 0.7915(22) 0.6921(45) 0.062(12) Uiso 1 d
H10C H 0.7356(36) 0.7847(23) 0.7125(47) 0.067(13) Uiso 1 d
H11A H 0.5121(30) 0.6601(23) 0.6503(41) 0.060(11) Uiso 1 d
H11B H 0.5697(30) 0.6161(23) 0.7529(46) 0.064(12) Uiso 1 d
H11C H 0.5560(30) 0.5856(25) 0.5935(45) 0.066(12) Uiso 1 d
H12A H 0.8300(29) 0.6347(26) 0.6262(43) 0.065(13) Uiso 1 d
H12B H 0.7937(35) 0.6415(28) 0.7618(55) 0.086(16) Uiso 1 d
H13A H 0.6457(38) 0.4840(27) 0.5460(50) 0.081(15) Uiso 1 d
H13B H 0.7242(38) 0.4253(32) 0.5687(53) 0.091(16) Uiso 1 d
H13C H 0.7350(32) 0.4903(25) 0.4682(48) 0.069(13) Uiso 1 d
H14A H 0.6741(46) 0.5098(36) 0.8520(59) 0.105(22) Uiso 1 d
H14B H 0.7796(40) 0.5081(29) 0.9183(57) 0.089(16) Uiso 1 d
H14C H 0.7370(44) 0.4388(36) 0.8530(58) 0.113(20) Uiso 1 d
H15A H 0.9072(48) 0.4405(41) 0.6789(68) 0.125(24) Uiso 1 d
H15B H 0.9495(50) 0.5118(37) 0.7473(70) 0.122(23) Uiso 1 d
H15C H 0.9245(29) 0.5106(25) 0.5957(46) 0.062(13) Uiso 1 d

loop_
_atom_type_symbol
_atom_type_description
_atom_type_scat_dispersion_real
_atom_type_scat_dispersion_imag
_atom_type_scat_source
C C 0.0033 0.0016 'International Tables Vol C Tables 4.2.6.8 and 6.1.1.4'
H H 0.0000 0.0000 'International Tables Vol C Tables 4.2.6.8 and 6.1.1.4'
P P 0.1023 0.0942 'International Tables Vol C Tables 4.2.6.8 and 6.1.1.4'
Si Si 0.0817 0.0704 'International Tables Vol C Tables 4.2.6.8 and 6.1.1.4'
Ru Ru -1.2594 0.8363 'International Tables Vol C Tables 4.2.6.8 and 6.1.1.4'

loop_
_geom_angle_atom_site_label_1
_geom_angle_atom_site_label_2
_geom_angle_atom_site_label_3
_geom_angle
P2 Ru P1 97.63(3)
P2 Ru P3 99.86(3)
P1 Ru P3 98.89(3)
P2 Ru Si1 118.99(3)
P1 Ru Si1 120.18(3)
P3 Ru Si1 117.10(3)
P2 Ru H1 84.3(14)
P1 Ru H1 176.4(14)
P3 Ru H1 83.7(14)
Si1 Ru H1 56.3(14)
P2 Ru H2 81.3(13)
P1 Ru H2 84.3(13)
P3 Ru H2 176.4(13)
Si1 Ru H2 59.6(13)
H1 Ru H2 93.1(19)
P2 Ru H3 177.4(16)
P1 Ru H3 84.2(16)
P3 Ru H3 81.6(16)
Si1 Ru H3 58.4(16)
H1 Ru H3 93.8(21)
H2 Ru H3 97.1(20)
C2 P1 C1 99.7(2)
C2 P1 C3 100.1(2)
C1 P1 C3 99.8(2)
C2 P1 Ru 115.1(2)
C1 P1 Ru 117.00(15)
C3 P1 Ru 121.5(2)
C6 P2 C4 100.1(2)
C6 P2 C5 99.7(2)
C4 P2 C5 100.2(2)
C6 P2 Ru 114.52(15)
C4 P2 Ru 116.90(13)
C5 P2 Ru 121.78(14)
C8 P3 C7 99.7(2)
C8 P3 C9 100.8(2)
C7 P3 C9 99.2(2)
C8 P3 Ru 116.5(2)
C7 P3 Ru 121.78(15)
C9 P3 Ru 115.42(14)
C10 Si1 C11 101.8(2)
C10 Si1 C12 102.5(2)
C11 Si1 C12 106.3(2)
C10 Si1 Ru 114.35(11)
C11 Si1 Ru 115.07(12)
C12 Si1 Ru 115.26(12)
C13 Si2 C12 115.9(2)
C13 Si2 C15 107.2(3)
C12 Si2 C15 110.0(2)
C13 Si2 C14 106.9(2)
C12 Si2 C14 109.1(2)
C15 Si2 C14 107.4(3)
P1 C1 H1A 108.4(29)
P1 C1 H1B 108.0(29)
H1A C1 H1B 113.7(39)
P1 C1 H1C 106.6(31)
H1A C1 H1C 113.2(40)
H1B C1 H1C 106.6(41)
P1 C2 H2A 109.1(30)
P1 C2 H2B 111.2(31)
H2A C2 H2B 105.8(42)
P1 C2 H2C 108.7(29)
H2A C2 H2C 110.4(42)
H2B C2 H2C 111.7(42)
P1 C3 H3A 107.4(33)
P1 C3 H3B 108.8(31)
H3A C3 H3B 113.5(42)
P1 C3 H3C 111.6(28)
H3A C3 H3C 103.9(43)
H3B C3 H3C 111.6(37)
P2 C4 H4A 113.4(27)
P2 C4 H4B 110.6(28)
H4A C4 H4B 105.9(38)
P2 C4 H4C 107.5(28)
H4A C4 H4C 112.1(38)
H4B C4 H4C 107.1(38)
P2 C5 H5A 110.9(24)
P2 C5 H5B 107.2(31)
H5A C5 H5B 106.9(39)
P2 C5 H5C 105.8(27)
H5A C5 H5C 114.5(38)
H5B C5 H5C 111.3(42)
P2 C6 H6A 108.5(27)
P2 C6 H6B 104.8(36)
H6A C6 H6B 104.8(44)
P2 C6 H6C 109.2(39)
H6A C6 H6C 119.2(46)
H6B C6 H6C 109.4(49)
P3 C7 H7A 114.7(28)
P3 C7 H7B 110.4(29)
H7A C7 H7B 109.2(40)
P3 C7 H7C 109.3(31)
H7A C7 H7C 108.0(40)
H7B C7 H7C 104.8(41)
P3 C8 H8A 105.7(30)
P3 C8 H8B 108.1(32)
H8A C8 H8B 108.1(42)
P3 C8 H8C 107.2(31)
H8A C8 H8C 112.0(44)
H8B C8 H8C 115.3(44)
P3 C9 H9A 106.7(33)
P3 C9 H9B 114.1(32)
H9A C9 H9B 95.6(44)
P3 C9 H9C 104.1(26)
H9A C9 H9C 109.8(40)
H9B C9 H9C 125.1(42)
Si1 C10 H10A 112.0(26)
Si1 C10 H10B 109.4(25)
H10A C10 H10B 105.7(36)
Si1 C10 H10C 108.1(27)
H10A C10 H10C 112.1(37)
H10B C10 H10C 109.6(36)
Si1 C11 H11A 109.9(25)
Si1 C11 H11B 111.4(25)
H11A C11 H11B 101.4(34)
Si1 C11 H11C 107.7(25)
H11A C11 H11C 111.0(35)
H11B C11 H11C 115.3(35)
Si2 C12 Si1 122.9(2)
Si2 C12 H12A 104.7(30)
Si1 C12 H12A 105.1(28)
Si2 C12 H12B 108.7(33)
Si1 C12 H12B 105.0(33)
H12A C12 H12B 110.1(40)
Si2 C13 H13A 116.8(31)
Si2 C13 H13B 103.6(32)
H13A C13 H13B 110.0(44)
Si2 C13 H13C 107.5(28)
H13A C13 H13C 107.4(41)
H13B C13 H13C 111.5(41)
Si2 C14 H14A 108.2(39)
Si2 C14 H14B 106.1(32)
H14A C14 H14B 120.5(51)
Si2 C14 H14C 107.0(34)
H14A C14 H14C 111.1(54)
H14B C14 H14C 103.2(44)
Si2 C15 H15A 110.7(45)
Si2 C15 H15B 113.7(41)
H15A C15 H15B 119.4(58)
Si2 C15 H15C 98.6(24)
H15A C15 H15C 109.7(51)
H15B C15 H15C 102.1(47)

loop_
_geom_bond_atom_site_label_1
_geom_bond_atom_site_label_2
_geom_bond_distance
Ru P2 2.3147(7)
Ru P1 2.3219(7)
Ru P3 2.3220(8)
Ru Si1 2.3774(8)
Ru H1 1.60(4)
Ru H2 1.61(3)
Ru H3 1.58(5)
P1 C2 1.824(4)
P1 C1 1.832(4)
P1 C3 1.838(4)
P2 C6 1.828(4)
P2 C4 1.833(4)
P2 C5 1.836(4)
P3 C8 1.827(4)
P3 C7 1.829(4)
P3 C9 1.829(4)
Si1 C10 1.900(3)
Si1 C11 1.904(3)
Si1 C12 1.911(3)
Si2 C13 1.869(4)
Si2 C12 1.868(3)
Si2 C15 1.874(5)
Si2 C14 1.877(5)
C1 H1A 1.05(5)
C1 H1B 1.01(5)
C1 H1C 0.92(5)
C2 H2A 0.97(5)
C2 H2B 0.87(5)
C2 H2C 0.98(5)
C3 H3A 0.89(6)
C3 H3B 0.94(6)
C3 H3C 0.94(5)
C4 H4A 0.99(5)
C4 H4B 0.95(5)
C4 H4C 0.96(5)
C5 H5A 0.97(4)
C5 H5B 1.02(6)
C5 H5C 0.95(5)
C6 H6A 0.99(5)
C6 H6B 0.94(6)
C6 H6C 0.92(7)
C7 H7A 0.96(5)
C7 H7B 0.88(5)
C7 H7C 0.98(5)
C8 H8A 0.96(5)
C8 H8B 0.97(6)
C8 H8C 0.97(6)
C9 H9A 0.96(6)
C9 H9B 0.96(6)
C9 H9C 1.01(5)
C10 H10A 1.02(5)
C10 H10B 0.98(5)
C10 H10C 0.96(5)
C11 H11A 0.97(4)
C11 H11B 0.99(4)
C11 H11C 1.01(5)
C12 H12A 0.90(4)
C12 H12B 0.90(5)
C13 H13A 0.94(5)
C13 H13B 0.97(6)
C13 H13C 0.95(5)
C14 H14A 0.90(6)
C14 H14B 0.95(6)
C14 H14C 1.03(7)
C15 H15A 0.89(7)
C15 H15B 0.95(7)
C15 H15C 1.02(5)
